data_4115702
loop_
_publ_author_name
'John E. Anthony'
'James S. Brooks'
'David L. Eaton'
'Sean R. Parkin'

_publ_section_title
;
 Functionalized Pentacene: Improved Electronic Properties from Control of
 Solid-State Order
;
_journal_name_full 'Journal of the American Chemical Society'
_journal_page_first 9482
_journal_page_last 9483
_journal_paper_doi 10.1021/ja0162459
_journal_volume 123
_journal_year 2001
_chemical_formula_sum 'C44 H54 Si2'
_chemical_formula_weight 639.05
_chemical_name_common 'Compound 2 '
_chemical_name_systematic
; 
 ? 
;
_space_group_IT_number 15
_symmetry_cell_setting monoclinic
_symmetry_space_group_name_Hall '-C 2yc'
_symmetry_space_group_name_H-M 'C 1 2/c 1'
_atom_sites_solution_hydrogens geom
_atom_sites_solution_primary direct
_atom_sites_solution_secondary difmap
_audit_creation_method SHELXL-97
_cell_angle_alpha 90
_cell_angle_beta 92.713(10)
_cell_angle_gamma 90
_cell_formula_units_Z 8
_cell_length_a 28.222(3)
_cell_length_b 18.904(2)
_cell_length_c 14.555(2)
_cell_measurement_reflns_used 18364
_cell_measurement_temperature 173(1)
_cell_measurement_theta_max 27.48
_cell_measurement_theta_min 1.00
_cell_volume 7756.5(16)
_computing_cell_refinement 'SCALEPACK (Otwinowski & Minor, 1997)'
_computing_data_collection 'COLLECT (Nonius, 1998)'
_computing_data_reduction 'DENZO-SMN (Otwinowski & Minor, 1997)'
_computing_molecular_graphics 'XP in Siemens SHELXTL (Sheldrick, 1994)'
_computing_publication_material 'SHELX97-2 (Sheldrick, 1997) and local procedures'
_computing_structure_refinement 'SHELXL-97 (Sheldrick, 1997)'
_computing_structure_solution 'SHELXS-97 (Sheldrick, 1990)'
_diffrn_ambient_temperature 173(1)
_diffrn_detector_area_resol_mean 18
_diffrn_measured_fraction_theta_full 1.000
_diffrn_measured_fraction_theta_max 1.001
_diffrn_measurement_device_type 'Nonius KappaCCD diffractometer'
_diffrn_measurement_method '\w scans at fixed \c = 55\%'
_diffrn_radiation_monochromator graphite
_diffrn_radiation_source 'fine-focus sealed tube'
_diffrn_radiation_type MoK\a
_diffrn_radiation_wavelength 0.71073
_diffrn_reflns_av_R_equivalents 0.0731
_diffrn_reflns_av_sigmaI/netI 0.0897
_diffrn_reflns_limit_h_max 33
_diffrn_reflns_limit_h_min -33
_diffrn_reflns_limit_k_max 22
_diffrn_reflns_limit_k_min -20
_diffrn_reflns_limit_l_max 16
_diffrn_reflns_limit_l_min -17
_diffrn_reflns_number 21228
_diffrn_reflns_theta_full 25.00
_diffrn_reflns_theta_max 25.00
_diffrn_reflns_theta_min 1.44
_diffrn_standards_decay_% <1
_exptl_absorpt_coefficient_mu 0.120
_exptl_absorpt_correction_T_max 0.9605
_exptl_absorpt_correction_T_min 0.9493
_exptl_absorpt_correction_type multi-scan
_exptl_absorpt_process_details 'Scalepack (Otwinowski & Minor, 1997)'
_exptl_crystal_colour 'deep blue'
_exptl_crystal_density_diffrn 1.094
_exptl_crystal_description 'truncated skewed flattened octahedron'
_exptl_crystal_F_000 2768
_exptl_crystal_size_max 0.44
_exptl_crystal_size_mid 0.36
_exptl_crystal_size_min 0.34
_refine_diff_density_max .280
_refine_diff_density_min -.259
_refine_diff_density_rms .044
_refine_ls_extinction_method none
_refine_ls_goodness_of_fit_ref 1.034
_refine_ls_hydrogen_treatment mixed
_refine_ls_matrix_type full
_refine_ls_number_parameters 471
_refine_ls_number_reflns 6843
_refine_ls_number_restraints 798
_refine_ls_restrained_S_all 0.981
_refine_ls_R_factor_all 0.1080
_refine_ls_R_factor_gt 0.0568
_refine_ls_shift/su_max 0.008
_refine_ls_shift/su_mean 0.000
_refine_ls_structure_factor_coef Fsqd
_refine_ls_weighting_details 'calc w=1/[\s^2^(Fo^2^)+(0.0559P)^2^+0.2255P] where P=(Fo^2^+2Fc^2^)/3'
_refine_ls_weighting_scheme calc
_refine_ls_wR_factor_gt 0.1168
_refine_ls_wR_factor_ref 0.1340
_reflns_number_gt 4241
_reflns_number_total 6843
_reflns_threshold_expression >2sigma(I)
_cod_data_source_file ja0162459_s2_1.cif
_cod_data_source_block k01060
_cod_original_sg_symbol_H-M 'C 2/c'
_cod_database_code 4115702

loop_
_symmetry_equiv_pos_as_xyz
'x, y, z'
'-x, y, -z+1/2'
'x+1/2, y+1/2, z'
'-x+1/2, y+1/2, -z+1/2'
'-x, -y, -z'
'x, -y, z-1/2'
'-x+1/2, -y+1/2, -z'
'x+1/2, -y+1/2, z-1/2'

loop_
_atom_site_label
_atom_site_type_symbol
_atom_site_fract_x
_atom_site_fract_y
_atom_site_fract_z
_atom_site_U_iso_or_equiv
_atom_site_adp_type
_atom_site_occupancy
_atom_site_symmetry_multiplicity
_atom_site_calc_flag
_atom_site_refinement_flags
_atom_site_disorder_assembly
_atom_site_disorder_group
Si1 Si 0.12361(2) 0.02790(3) 0.25176(4) 0.0305(2) Uani 1 1 d U . .
Si2 Si 0.13560(2) 0.38702(4) 0.91303(4) 0.0355(2) Uani 1 1 d DU . .
C1 C 0.13456(7) 0.15801(11) 0.50884(13) 0.0248(5) Uani 1 1 d U . .
C2 C 0.18019(8) 0.17494(11) 0.54937(13) 0.0243(5) Uani 1 1 d U . .
C3 C 0.22163(8) 0.15235(11) 0.51073(14) 0.0270(5) Uani 1 1 d U . .
H3 H 0.2194 0.1262 0.4549 0.032 Uiso 1 1 calc R . .
C4 C 0.26658(8) 0.16680(11) 0.55113(14) 0.0273(5) Uani 1 1 d U . .
C5 C 0.30859(8) 0.14509(11) 0.51050(15) 0.0301(6) Uani 1 1 d U . .
H5 H 0.3063 0.1211 0.4531 0.036 Uiso 1 1 calc R . .
C6 C 0.35309(8) 0.15762(12) 0.55164(15) 0.0320(6) Uani 1 1 d U . .
C7 C 0.39566(8) 0.13616(12) 0.51066(16) 0.0390(6) Uani 1 1 d U . .
H7 H 0.3939 0.1129 0.4527 0.047 Uiso 1 1 calc R . .
C8 C 0.43871(9) 0.14840(13) 0.55306(18) 0.0477(7) Uani 1 1 d U . .
H8 H 0.4667 0.1338 0.5246 0.057 Uiso 1 1 calc R . .
C9 C 0.44208(9) 0.18297(14) 0.63980(18) 0.0525(8) Uani 1 1 d U . .
H9 H 0.4724 0.1909 0.6692 0.063 Uiso 1 1 calc R . .
C10 C 0.40278(9) 0.20464(13) 0.68088(17) 0.0455(7) Uani 1 1 d U . .
H10 H 0.4059 0.2278 0.7388 0.055 Uiso 1 1 calc R . .
C11 C 0.35639(8) 0.19351(12) 0.63910(16) 0.0357(6) Uani 1 1 d U . .
C12 C 0.31562(8) 0.21619(12) 0.67852(15) 0.0336(6) Uani 1 1 d U . .
H12 H 0.3183 0.2404 0.7357 0.040 Uiso 1 1 calc R . .
C13 C 0.27000(8) 0.20473(11) 0.63709(14) 0.0294(6) Uani 1 1 d U . .
C14 C 0.22844(8) 0.22874(11) 0.67494(14) 0.0289(6) Uani 1 1 d U . .
H14 H 0.2307 0.2545 0.7310 0.035 Uiso 1 1 calc R . .
C15 C 0.18357(8) 0.21619(11) 0.63329(13) 0.0263(5) Uani 1 1 d U . .
C16 C 0.14096(8) 0.24220(11) 0.67039(13) 0.0263(5) Uani 1 1 d U A .
C17 C 0.09638(8) 0.22641(11) 0.62790(13) 0.0273(5) Uani 1 1 d U . .
C18 C 0.05333(8) 0.25219(12) 0.66305(15) 0.0340(6) Uani 1 1 d U . .
H18 H 0.0547 0.2820 0.7156 0.041 Uiso 1 1 calc R . .
C19 C 0.01061(8) 0.23501(13) 0.62304(15) 0.0406(7) Uani 1 1 d U . .
H19 H -0.0176 0.2528 0.6479 0.049 Uiso 1 1 calc R . .
C20 C 0.00753(8) 0.19068(12) 0.54422(15) 0.0376(6) Uani 1 1 d U . .
H20 H -0.0227 0.1782 0.5174 0.045 Uiso 1 1 calc R . .
C21 C 0.04734(8) 0.16617(12) 0.50732(14) 0.0318(6) Uani 1 1 d U . .
H21 H 0.0448 0.1372 0.4540 0.038 Uiso 1 1 calc R . .
C22 C 0.09321(8) 0.18303(11) 0.54714(13) 0.0258(5) Uani 1 1 d U . .
C23 C 0.13109(7) 0.11402(12) 0.42824(14) 0.0264(5) Uani 1 1 d U . .
C24 C 0.12796(7) 0.07704(12) 0.36056(15) 0.0280(6) Uani 1 1 d U . .
C25 C 0.06285(8) 0.04766(13) 0.19965(15) 0.0416(7) Uani 1 1 d U . .
H25 H 0.0400 0.0326 0.2463 0.050 Uiso 1 1 calc R . .
C26 C 0.05456(10) 0.12627(15) 0.1852(2) 0.0745(10) Uani 1 1 d U . .
H26A H 0.0630 0.1517 0.2424 0.112 Uiso 1 1 calc R . .
H26B H 0.0211 0.1346 0.1678 0.112 Uiso 1 1 calc R . .
H26C H 0.0743 0.1432 0.1362 0.112 Uiso 1 1 calc R . .
C27 C 0.04959(10) 0.00558(17) 0.11256(18) 0.0772(10) Uani 1 1 d U . .
H27A H 0.0550 -0.0449 0.1242 0.116 Uiso 1 1 calc R . .
H27B H 0.0692 0.0211 0.0627 0.116 Uiso 1 1 calc R . .
H27C H 0.0161 0.0135 0.0949 0.116 Uiso 1 1 calc R . .
C28 C 0.12935(8) -0.06896(12) 0.27633(15) 0.0367(6) Uani 1 1 d U . .
H28 H 0.1286 -0.0940 0.2157 0.044 Uiso 1 1 calc R . .
C29 C 0.08805(9) -0.09740(14) 0.32965(17) 0.0592(8) Uani 1 1 d U . .
H29A H 0.0580 -0.0853 0.2969 0.089 Uiso 1 1 calc R . .
H29B H 0.0889 -0.0762 0.3912 0.089 Uiso 1 1 calc R . .
H29C H 0.0908 -0.1489 0.3351 0.089 Uiso 1 1 calc R . .
C30 C 0.17672(9) -0.08809(14) 0.32739(17) 0.0602(8) Uani 1 1 d U . .
H30A H 0.2031 -0.0705 0.2924 0.090 Uiso 1 1 calc R . .
H30B H 0.1792 -0.1396 0.3336 0.090 Uiso 1 1 calc R . .
H30C H 0.1780 -0.0663 0.3886 0.090 Uiso 1 1 calc R . .
C31 C 0.17181(9) 0.06396(15) 0.17967(15) 0.0483(7) Uani 1 1 d U . .
H31 H 0.1586 0.1079 0.1499 0.058 Uiso 1 1 calc R . .
C32 C 0.21662(9) 0.08639(16) 0.23537(18) 0.0739(10) Uani 1 1 d U . .
H32A H 0.2081 0.1192 0.2841 0.111 Uiso 1 1 calc R . .
H32B H 0.2384 0.1098 0.1947 0.111 Uiso 1 1 calc R . .
H32C H 0.2321 0.0445 0.2629 0.111 Uiso 1 1 calc R . .
C33 C 0.18349(10) 0.01406(16) 0.10166(18) 0.0776(10) Uani 1 1 d U . .
H33A H 0.1543 0.0016 0.0664 0.116 Uiso 1 1 calc R . .
H33B H 0.1983 -0.0290 0.1273 0.116 Uiso 1 1 calc R . .
H33C H 0.2054 0.0375 0.0612 0.116 Uiso 1 1 calc R . .
C34 C 0.14293(8) 0.28601(12) 0.75128(14) 0.0308(6) Uani 1 1 d U . .
C35 C 0.14176(8) 0.32373(12) 0.81852(15) 0.0355(6) Uani 1 1 d U A .
C36 C 0.0856(4) 0.3604(6) 0.9852(6) 0.0461(19) Uani 0.66(2) 1 d PDU A 1
H36 H 0.0579 0.3493 0.9422 0.055 Uiso 0.66(2) 1 calc PR A 1
C37 C 0.0984(5) 0.2921(6) 1.0380(5) 0.073(3) Uani 0.66(2) 1 d PDU A 1
H37A H 0.1087 0.2560 0.9948 0.110 Uiso 0.66(2) 1 calc PR A 1
H37B H 0.0705 0.2750 1.0689 0.110 Uiso 0.66(2) 1 calc PR A 1
H37C H 0.1241 0.3017 1.0839 0.110 Uiso 0.66(2) 1 calc PR A 1
C38 C 0.0693(4) 0.4190(7) 1.0513(7) 0.070(3) Uani 0.66(2) 1 d PDU A 1
H38A H 0.0601 0.4612 1.0158 0.105 Uiso 0.66(2) 1 calc PR A 1
H38B H 0.0955 0.4308 1.0953 0.105 Uiso 0.66(2) 1 calc PR A 1
H38C H 0.0422 0.4020 1.0845 0.105 Uiso 0.66(2) 1 calc PR A 1
C36' C 0.0988(7) 0.3326(13) 0.9974(9) 0.049(4) Uani 0.34(2) 1 d PDU A 2
H36' H 0.0702 0.3158 0.9605 0.059 Uiso 0.34(2) 1 calc PR A 2
C37' C 0.1231(10) 0.2643(11) 1.0394(11) 0.081(5) Uani 0.34(2) 1 d PDU A 2
H37D H 0.1327 0.2334 0.9896 0.121 Uiso 0.34(2) 1 calc PR A 2
H37E H 0.1006 0.2393 1.0770 0.121 Uiso 0.34(2) 1 calc PR A 2
H37F H 0.1511 0.2778 1.0778 0.121 Uiso 0.34(2) 1 calc PR A 2
C38' C 0.0796(6) 0.3793(17) 1.0754(11) 0.084(6) Uani 0.34(2) 1 d PDU A 2
H38D H 0.0642 0.4215 1.0486 0.125 Uiso 0.34(2) 1 calc PR A 2
H38E H 0.1060 0.3936 1.1175 0.125 Uiso 0.34(2) 1 calc PR A 2
H38F H 0.0566 0.3522 1.1093 0.125 Uiso 0.34(2) 1 calc PR A 2
C39 C 0.1187(6) 0.4724(6) 0.8510(9) 0.043(3) Uani 0.57(4) 1 d PDU A 1
H39 H 0.1146 0.5086 0.9001 0.052 Uiso 0.57(4) 1 calc PR A 1
C40 C 0.0704(7) 0.4671(9) 0.7972(12) 0.078(4) Uani 0.57(4) 1 d PDU A 1
H40A H 0.0464 0.4495 0.8381 0.117 Uiso 0.57(4) 1 calc PR A 1
H40B H 0.0730 0.4344 0.7454 0.117 Uiso 0.57(4) 1 calc PR A 1
H40C H 0.0610 0.5139 0.7740 0.117 Uiso 0.57(4) 1 calc PR A 1
C41 C 0.1563(7) 0.5026(9) 0.7881(10) 0.076(4) Uani 0.57(4) 1 d PDU A 1
H41A H 0.1868 0.5067 0.8229 0.115 Uiso 0.57(4) 1 calc PR A 1
H41B H 0.1462 0.5494 0.7658 0.115 Uiso 0.57(4) 1 calc PR A 1
H41C H 0.1599 0.4708 0.7356 0.115 Uiso 0.57(4) 1 calc PR A 1
C39' C 0.1059(8) 0.4690(8) 0.8697(15) 0.052(4) Uani 0.43(4) 1 d PDU A 2
H39' H 0.1032 0.5026 0.9223 0.062 Uiso 0.43(4) 1 calc PR A 2
C40' C 0.0555(8) 0.4537(17) 0.828(2) 0.107(7) Uani 0.43(4) 1 d PDU A 2
H40D H 0.0356 0.4355 0.8761 0.160 Uiso 0.43(4) 1 calc PR A 2
H40E H 0.0574 0.4185 0.7789 0.160 Uiso 0.43(4) 1 calc PR A 2
H40F H 0.0416 0.4975 0.8027 0.160 Uiso 0.43(4) 1 calc PR A 2
C41' C 0.1375(10) 0.5021(10) 0.7995(12) 0.062(5) Uani 0.43(4) 1 d PDU A 2
H41D H 0.1679 0.5153 0.8297 0.093 Uiso 0.43(4) 1 calc PR A 2
H41E H 0.1220 0.5444 0.7732 0.093 Uiso 0.43(4) 1 calc PR A 2
H41F H 0.1428 0.4680 0.7504 0.093 Uiso 0.43(4) 1 calc PR A 2
C42 C 0.19545(8) 0.40109(12) 0.96997(15) 0.0368(6) Uani 1 1 d U A .
H42 H 0.2138 0.4280 0.9244 0.044 Uiso 1 1 calc R . .
C43 C 0.22398(10) 0.33378(15) 0.9896(2) 0.0796(10) Uani 1 1 d U . .
H43A H 0.2240 0.3047 0.9338 0.119 Uiso 1 1 calc R A .
H43B H 0.2096 0.3071 1.0387 0.119 Uiso 1 1 calc R . .
H43C H 0.2567 0.3463 1.0088 0.119 Uiso 1 1 calc R . .
C44 C 0.19557(9) 0.44785(14) 1.05558(16) 0.0537(8) Uani 1 1 d U . .
H44A H 0.1775 0.4911 1.0417 0.081 Uiso 1 1 calc R A .
H44B H 0.2283 0.4602 1.0745 0.081 Uiso 1 1 calc R . .
H44C H 0.1810 0.4222 1.1055 0.081 Uiso 1 1 calc R . .

loop_
_atom_site_aniso_label
_atom_site_aniso_U_11
_atom_site_aniso_U_22
_atom_site_aniso_U_33
_atom_site_aniso_U_23
_atom_site_aniso_U_13
_atom_site_aniso_U_12
Si1 0.0313(4) 0.0335(4) 0.0268(4) -0.0078(3) 0.0014(3) -0.0035(3)
Si2 0.0387(4) 0.0415(5) 0.0266(4) -0.0108(3) 0.0042(3) -0.0059(3)
C1 0.0323(14) 0.0217(13) 0.0202(12) 0.0007(10) -0.0017(10) -0.0001(11)
C2 0.0344(14) 0.0196(13) 0.0187(12) 0.0014(10) -0.0002(10) -0.0010(11)
C3 0.0365(14) 0.0225(13) 0.0218(12) -0.0019(10) -0.0013(11) -0.0009(11)
C4 0.0333(14) 0.0216(13) 0.0268(12) 0.0030(11) -0.0005(11) -0.0021(11)
C5 0.0369(15) 0.0226(14) 0.0306(13) 0.0005(11) -0.0015(11) -0.0009(11)
C6 0.0322(14) 0.0253(14) 0.0383(14) 0.0111(12) 0.0003(11) -0.0002(12)
C7 0.0368(16) 0.0317(15) 0.0483(15) 0.0081(12) 0.0003(13) -0.0006(12)
C8 0.0336(16) 0.0494(18) 0.0598(18) 0.0137(15) 0.0013(14) 0.0016(14)
C9 0.0335(16) 0.063(2) 0.0599(18) 0.0118(16) -0.0155(14) -0.0080(14)
C10 0.0373(16) 0.0516(18) 0.0465(16) 0.0059(14) -0.0089(13) -0.0054(14)
C11 0.0347(15) 0.0319(15) 0.0397(14) 0.0100(12) -0.0078(12) -0.0080(12)
C12 0.0368(15) 0.0338(15) 0.0292(13) 0.0015(12) -0.0081(11) -0.0065(12)
C13 0.0368(15) 0.0261(14) 0.0249(12) 0.0032(11) -0.0023(11) -0.0038(11)
C14 0.0409(15) 0.0245(14) 0.0208(12) -0.0029(10) -0.0037(11) -0.0057(12)
C15 0.0368(14) 0.0221(13) 0.0200(12) -0.0003(10) -0.0007(10) -0.0038(11)
C16 0.0398(15) 0.0211(13) 0.0183(12) 0.0009(10) 0.0031(10) -0.0026(11)
C17 0.0377(14) 0.0241(13) 0.0205(12) 0.0045(10) 0.0040(11) 0.0009(11)
C18 0.0410(15) 0.0360(15) 0.0253(12) -0.0035(11) 0.0063(11) 0.0026(12)
C19 0.0360(16) 0.0534(18) 0.0334(14) 0.0021(13) 0.0114(12) 0.0076(13)
C20 0.0325(15) 0.0500(17) 0.0300(13) 0.0000(13) -0.0003(11) 0.0017(13)
C21 0.0334(14) 0.0381(16) 0.0238(12) -0.0023(11) 0.0003(11) 0.0005(12)
C22 0.0313(14) 0.0257(14) 0.0202(12) 0.0043(10) 0.0003(10) 0.0009(11)
C23 0.0231(13) 0.0276(14) 0.0283(13) 0.0039(11) -0.0020(10) 0.0008(11)
C24 0.0246(13) 0.0299(14) 0.0295(13) -0.0026(11) -0.0002(10) -0.0022(11)
C25 0.0418(15) 0.0448(17) 0.0370(14) -0.0078(13) -0.0115(12) -0.0037(13)
C26 0.073(2) 0.063(2) 0.083(2) 0.0073(18) -0.0370(18) 0.0088(17)
C27 0.064(2) 0.103(3) 0.0623(18) -0.0374(19) -0.0307(16) 0.0101(19)
C28 0.0410(15) 0.0330(15) 0.0360(14) -0.0108(12) -0.0004(12) -0.0021(12)
C29 0.073(2) 0.0426(18) 0.0632(18) 0.0038(15) 0.0117(16) -0.0127(15)
C30 0.068(2) 0.0511(19) 0.0595(18) -0.0109(15) -0.0193(15) 0.0131(15)
C31 0.0529(17) 0.0581(19) 0.0346(14) -0.0155(14) 0.0101(12) -0.0170(15)
C32 0.062(2) 0.093(3) 0.069(2) -0.0373(19) 0.0284(16) -0.0336(18)
C33 0.081(2) 0.094(3) 0.0611(19) -0.0375(18) 0.0369(17) -0.0422(19)
C34 0.0393(15) 0.0289(15) 0.0241(13) 0.0035(11) 0.0008(11) -0.0031(12)
C35 0.0466(16) 0.0333(15) 0.0264(13) 0.0019(12) 0.0017(12) -0.0036(12)
C36 0.037(4) 0.060(5) 0.041(3) -0.012(3) 0.003(3) -0.014(3)
C37 0.078(7) 0.092(6) 0.050(4) 0.011(4) 0.009(4) -0.032(5)
C38 0.044(4) 0.115(6) 0.054(4) -0.044(4) 0.024(4) -0.031(4)
C36' 0.036(8) 0.087(11) 0.024(6) -0.014(6) -0.011(5) -0.015(7)
C37' 0.091(13) 0.079(9) 0.073(7) 0.028(6) 0.014(8) -0.034(8)
C38' 0.049(8) 0.155(17) 0.049(7) -0.012(9) 0.020(5) 0.006(9)
C39 0.052(7) 0.050(4) 0.029(5) -0.016(3) 0.012(4) 0.018(4)
C40 0.074(7) 0.085(6) 0.074(7) -0.004(5) -0.020(6) 0.042(5)
C41 0.113(9) 0.054(5) 0.066(5) 0.018(4) 0.043(6) 0.014(6)
C39' 0.044(8) 0.075(6) 0.035(7) -0.025(4) -0.005(6) 0.034(5)
C40' 0.060(8) 0.155(16) 0.101(13) -0.062(11) -0.039(8) 0.044(8)
C41' 0.112(13) 0.037(6) 0.037(8) -0.011(5) -0.007(7) 0.034(7)
C42 0.0366(15) 0.0367(16) 0.0374(14) -0.0065(12) 0.0051(11) -0.0023(12)
C43 0.085(2) 0.067(2) 0.083(2) -0.0178(19) -0.0310(19) 0.0314(19)
C44 0.0449(17) 0.059(2) 0.0554(17) -0.0211(15) -0.0124(13) -0.0022(14)

loop_
_atom_type_symbol
_atom_type_description
_atom_type_scat_dispersion_real
_atom_type_scat_dispersion_imag
_atom_type_scat_source
C C .0033 .0016 'International Tables Vol C Tables 4.2.6.8 and 6.1.1.4'
H H .0000 .0000 'International Tables Vol C Tables 4.2.6.8 and 6.1.1.4'
Si Si .0817 .0704 'International Tables Vol C Tables 4.2.6.8 and 6.1.1.4'

loop_
_geom_angle_atom_site_label_1
_geom_angle_atom_site_label_2
_geom_angle_atom_site_label_3
_geom_angle
C24 Si1 C28 109.16(10)
C24 Si1 C25 105.72(10)
C28 Si1 C25 109.87(11)
C24 Si1 C31 106.04(10)
C28 Si1 C31 113.78(12)
C25 Si1 C31 111.85(12)
C35 Si2 C39' 110.2(7)
C35 Si2 C42 108.07(10)
C39' Si2 C42 114.6(6)
C35 Si2 C36 110.2(3)
C39' Si2 C36 94.3(9)
C42 Si2 C36 118.8(3)
C35 Si2 C39 103.1(4)
C39' Si2 C39 14.3(7)
C42 Si2 C39 106.9(5)
C36 Si2 C39 108.5(6)
C35 Si2 C36' 101.6(6)
C39' Si2 C36' 114.2(11)
C42 Si2 C36' 107.2(5)
C36 Si2 C36' 19.9(5)
C39 Si2 C36' 128.4(9)
C22 C1 C2 120.86(19)
C22 C1 C23 119.61(19)
C2 C1 C23 119.53(19)
C3 C2 C1 121.64(19)
C3 C2 C15 118.90(19)
C1 C2 C15 119.46(19)
C2 C3 C4 122.27(19)
C2 C3 H3 118.9
C4 C3 H3 118.9
C3 C4 C5 122.0(2)
C3 C4 C13 119.0(2)
C5 C4 C13 119.0(2)
C6 C5 C4 122.1(2)
C6 C5 H5 118.9
C4 C5 H5 118.9
C5 C6 C7 122.4(2)
C5 C6 C11 118.8(2)
C7 C6 C11 118.8(2)
C8 C7 C6 121.1(2)
C8 C7 H7 119.5
C6 C7 H7 119.5
C7 C8 C9 120.3(2)
C7 C8 H8 119.9
C9 C8 H8 119.9
C10 C9 C8 120.8(2)
C10 C9 H9 119.6
C8 C9 H9 119.6
C9 C10 C11 121.4(2)
C9 C10 H10 119.3
C11 C10 H10 119.3
C12 C11 C10 122.8(2)
C12 C11 C6 119.6(2)
C10 C11 C6 117.6(2)
C11 C12 C13 122.5(2)
C11 C12 H12 118.8
C13 C12 H12 118.8
C14 C13 C12 123.2(2)
C14 C13 C4 118.8(2)
C12 C13 C4 118.0(2)
C13 C14 C15 122.3(2)
C13 C14 H14 118.8
C15 C14 H14 118.8
C14 C15 C16 122.62(19)
C14 C15 C2 118.7(2)
C16 C15 C2 118.71(19)
C17 C16 C15 120.79(19)
C17 C16 C34 118.78(19)
C15 C16 C34 120.42(19)
C16 C17 C18 121.9(2)
C16 C17 C22 120.15(19)
C18 C17 C22 117.9(2)
C19 C18 C17 121.4(2)
C19 C18 H18 119.3
C17 C18 H18 119.3
C18 C19 C20 120.6(2)
C18 C19 H19 119.7
C20 C19 H19 119.7
C21 C20 C19 120.2(2)
C21 C20 H20 119.9
C19 C20 H20 119.9
C20 C21 C22 121.2(2)
C20 C21 H21 119.4
C22 C21 H21 119.4
C1 C22 C21 121.32(19)
C1 C22 C17 119.93(19)
C21 C22 C17 118.7(2)
C24 C23 C1 179.7(2)
C23 C24 Si1 175.0(2)
C26 C25 C27 111.4(2)
C26 C25 Si1 112.43(17)
C27 C25 Si1 114.52(18)
C26 C25 H25 105.9
C27 C25 H25 105.9
Si1 C25 H25 105.9
C25 C26 H26A 109.5
C25 C26 H26B 109.5
H26A C26 H26B 109.5
C25 C26 H26C 109.5
H26A C26 H26C 109.5
H26B C26 H26C 109.5
C25 C27 H27A 109.5
C25 C27 H27B 109.5
H27A C27 H27B 109.5
C25 C27 H27C 109.5
H27A C27 H27C 109.5
H27B C27 H27C 109.5
C29 C28 C30 109.7(2)
C29 C28 Si1 112.42(16)
C30 C28 Si1 112.72(16)
C29 C28 H28 107.2
C30 C28 H28 107.2
Si1 C28 H28 107.2
C28 C29 H29A 109.5
C28 C29 H29B 109.5
H29A C29 H29B 109.5
C28 C29 H29C 109.5
H29A C29 H29C 109.5
H29B C29 H29C 109.5
C28 C30 H30A 109.5
C28 C30 H30B 109.5
H30A C30 H30B 109.5
C28 C30 H30C 109.5
H30A C30 H30C 109.5
H30B C30 H30C 109.5
C33 C31 C32 111.3(2)
C33 C31 Si1 112.20(18)
C32 C31 Si1 113.96(16)
C33 C31 H31 106.2
C32 C31 H31 106.2
Si1 C31 H31 106.2
C31 C32 H32A 109.5
C31 C32 H32B 109.5
H32A C32 H32B 109.5
C31 C32 H32C 109.5
H32A C32 H32C 109.5
H32B C32 H32C 109.5
C31 C33 H33A 109.5
C31 C33 H33B 109.5
H33A C33 H33B 109.5
C31 C33 H33C 109.5
H33A C33 H33C 109.5
H33B C33 H33C 109.5
C35 C34 C16 176.1(2)
C34 C35 Si2 173.8(2)
C37 C36 C38 111.0(5)
C37 C36 Si2 110.1(5)
C38 C36 Si2 114.2(5)
C37 C36 H36 107.1
C38 C36 H36 107.1
Si2 C36 H36 107.1
C36 C37 H37A 109.5
C36 C37 H37B 109.5
H37A C37 H37B 109.5
C36 C37 H37C 109.5
H37A C37 H37C 109.5
H37B C37 H37C 109.5
C36 C38 H38A 109.5
C36 C38 H38B 109.5
H38A C38 H38B 109.5
C36 C38 H38C 109.5
H38A C38 H38C 109.5
H38B C38 H38C 109.5
C38' C36' C37' 110.0(9)
C38' C36' Si2 112.1(11)
C37' C36' Si2 116.4(9)
C38' C36' H36' 105.8
C37' C36' H36' 105.8
Si2 C36' H36' 105.8
C36' C37' H37D 109.5
C36' C37' H37E 109.5
H37D C37' H37E 109.5
C36' C37' H37F 109.5
H37D C37' H37F 109.5
H37E C37' H37F 109.5
C36' C38' H38D 109.5
C36' C38' H38E 109.5
H38D C38' H38E 109.5
C36' C38' H38F 109.5
H38D C38' H38F 109.5
H38E C38' H38F 109.5
C40 C39 C41 109.9(7)
C40 C39 Si2 112.4(8)
C41 C39 Si2 115.6(8)
C40 C39 H39 106.1
C41 C39 H39 106.1
Si2 C39 H39 106.1
C39 C40 H40A 109.5
C39 C40 H40B 109.5
H40A C40 H40B 109.5
C39 C40 H40C 109.5
H40A C40 H40C 109.5
H40B C40 H40C 109.5
C39 C41 H41A 109.5
C39 C41 H41B 109.5
H41A C41 H41B 109.5
C39 C41 H41C 109.5
H41A C41 H41C 109.5
H41B C41 H41C 109.5
C41' C39' C40' 111.8(10)
C41' C39' Si2 107.6(12)
C40' C39' Si2 111.6(13)
C41' C39' H39' 108.6
C40' C39' H39' 108.6
Si2 C39' H39' 108.6
C39' C40' H40D 109.5
C39' C40' H40E 109.5
H40D C40' H40E 109.5
C39' C40' H40F 109.5
H40D C40' H40F 109.5
H40E C40' H40F 109.5
C39' C41' H41D 109.5
C39' C41' H41E 109.5
H41D C41' H41E 109.5
C39' C41' H41F 109.5
H41D C41' H41F 109.5
H41E C41' H41F 109.5
C43 C42 C44 110.4(2)
C43 C42 Si2 115.00(18)
C44 C42 Si2 114.36(16)
C43 C42 H42 105.3
C44 C42 H42 105.3
Si2 C42 H42 105.3
C42 C43 H43A 109.5
C42 C43 H43B 109.5
H43A C43 H43B 109.5
C42 C43 H43C 109.5
H43A C43 H43C 109.5
H43B C43 H43C 109.5
C42 C44 H44A 109.5
C42 C44 H44B 109.5
H44A C44 H44B 109.5
C42 C44 H44C 109.5
H44A C44 H44C 109.5
H44B C44 H44C 109.5

loop_
_geom_bond_atom_site_label_1
_geom_bond_atom_site_label_2
_geom_bond_distance
Si1 C24 1.835(2)
Si1 C28 1.871(2)
Si1 C25 1.879(2)
Si1 C31 1.885(2)
Si2 C35 1.837(2)
Si2 C39' 1.858(11)
Si2 C42 1.865(2)
Si2 C36 1.868(8)
Si2 C39 1.899(8)
Si2 C36' 1.942(17)
C1 C22 1.399(3)
C1 C2 1.427(3)
C1 C23 1.437(3)
C2 C3 1.388(3)
C2 C15 1.448(3)
C3 C4 1.400(3)
C3 H3 0.9500
C4 C5 1.410(3)
C4 C13 1.441(3)
C5 C6 1.386(3)
C5 H5 0.9500
C6 C7 1.425(3)
C6 C11 1.441(3)
C7 C8 1.357(3)
C7 H7 0.9500
C8 C9 1.420(3)
C8 H8 0.9500
C9 C10 1.348(3)
C9 H9 0.9500
C10 C11 1.433(3)
C10 H10 0.9500
C11 C12 1.378(3)
C12 C13 1.412(3)
C12 H12 0.9500
C13 C14 1.395(3)
C14 C15 1.398(3)
C14 H14 0.9500
C15 C16 1.428(3)
C16 C17 1.408(3)
C16 C34 1.438(3)
C17 C18 1.426(3)
C17 C22 1.432(3)
C18 C19 1.354(3)
C18 H18 0.9500
C19 C20 1.420(3)
C19 H19 0.9500
C20 C21 1.349(3)
C20 H20 0.9500
C21 C22 1.430(3)
C21 H21 0.9500
C23 C24 1.207(3)
C25 C26 1.517(3)
C25 C27 1.528(3)
C25 H25 1.0000
C26 H26A 0.9800
C26 H26B 0.9800
C26 H26C 0.9800
C27 H27A 0.9800
C27 H27B 0.9800
C27 H27C 0.9800
C28 C29 1.529(3)
C28 C30 1.541(3)
C28 H28 1.0000
C29 H29A 0.9800
C29 H29B 0.9800
C29 H29C 0.9800
C30 H30A 0.9800
C30 H30B 0.9800
C30 H30C 0.9800
C31 C33 1.523(3)
C31 C32 1.530(3)
C31 H31 1.0000
C32 H32A 0.9800
C32 H32B 0.9800
C32 H32C 0.9800
C33 H33A 0.9800
C33 H33B 0.9800
C33 H33C 0.9800
C34 C35 1.212(3)
C36 C37 1.537(7)
C36 C38 1.549(7)
C36 H36 1.0000
C37 H37A 0.9800
C37 H37B 0.9800
C37 H37C 0.9800
C38 H38A 0.9800
C38 H38B 0.9800
C38 H38C 0.9800
C36' C38' 1.554(13)
C36' C37' 1.572(12)
C36' H36' 1.0000
C37' H37D 0.9800
C37' H37E 0.9800
C37' H37F 0.9800
C38' H38D 0.9800
C38' H38E 0.9800
C38' H38F 0.9800
C39 C40 1.544(9)
C39 C41 1.544(8)
C39 H39 1.0000
C40 H40A 0.9800
C40 H40B 0.9800
C40 H40C 0.9800
C41 H41A 0.9800
C41 H41B 0.9800
C41 H41C 0.9800
C39' C41' 1.523(11)
C39' C40' 1.546(11)
C39' H39' 1.0000
C40' H40D 0.9800
C40' H40E 0.9800
C40' H40F 0.9800
C41' H41D 0.9800
C41' H41E 0.9800
C41' H41F 0.9800
C42 C43 1.525(3)
C42 C44 1.527(3)
C42 H42 1.0000
C43 H43A 0.9800
C43 H43B 0.9800
C43 H43C 0.9800
C44 H44A 0.9800
C44 H44B 0.9800
C44 H44C 0.9800

loop_
_geom_torsion_atom_site_label_1
_geom_torsion_atom_site_label_2
_geom_torsion_atom_site_label_3
_geom_torsion_atom_site_label_4
_geom_torsion
C22 C1 C2 C3 -178.03(19)
C23 C1 C2 C3 2.7(3)
C22 C1 C2 C15 2.5(3)
C23 C1 C2 C15 -176.80(19)
C1 C2 C3 C4 -178.11(18)
C15 C2 C3 C4 1.4(3)
C2 C3 C4 C5 -178.55(19)
C2 C3 C4 C13 1.7(3)
C3 C4 C5 C6 -178.18(19)
C13 C4 C5 C6 1.5(3)
C4 C5 C6 C7 -179.6(2)
C4 C5 C6 C11 0.5(3)
C5 C6 C7 C8 -179.2(2)
C11 C6 C7 C8 0.6(3)
C6 C7 C8 C9 0.1(4)
C7 C8 C9 C10 -0.6(4)
C8 C9 C10 C11 0.2(4)
C9 C10 C11 C12 -178.8(2)
C9 C10 C11 C6 0.5(3)
C5 C6 C11 C12 -1.8(3)
C7 C6 C11 C12 178.4(2)
C5 C6 C11 C10 178.9(2)
C7 C6 C11 C10 -1.0(3)
C10 C11 C12 C13 -179.7(2)
C6 C11 C12 C13 1.0(3)
C11 C12 C13 C14 -178.5(2)
C11 C12 C13 C4 1.0(3)
C3 C4 C13 C14 -3.0(3)
C5 C4 C13 C14 177.25(19)
C3 C4 C13 C12 177.45(19)
C5 C4 C13 C12 -2.3(3)
C12 C13 C14 C15 -179.3(2)
C4 C13 C14 C15 1.2(3)
C13 C14 C15 C16 -178.32(19)
C13 C14 C15 C2 1.9(3)
C3 C2 C15 C14 -3.2(3)
C1 C2 C15 C14 176.30(19)
C3 C2 C15 C16 177.02(19)
C1 C2 C15 C16 -3.5(3)
C14 C15 C16 C17 -177.92(19)
C2 C15 C16 C17 1.9(3)
C14 C15 C16 C34 3.0(3)
C2 C15 C16 C34 -177.20(18)
C15 C16 C17 C18 -179.46(19)
C34 C16 C17 C18 -0.4(3)
C15 C16 C17 C22 0.8(3)
C34 C16 C17 C22 179.88(19)
C16 C17 C18 C19 -178.1(2)
C22 C17 C18 C19 1.6(3)
C17 C18 C19 C20 -0.2(3)
C18 C19 C20 C21 -1.2(3)
C19 C20 C21 C22 1.1(3)
C2 C1 C22 C21 -179.75(18)
C23 C1 C22 C21 -0.5(3)
C2 C1 C22 C17 0.2(3)
C23 C1 C22 C17 179.48(19)
C20 C21 C22 C1 -179.7(2)
C20 C21 C22 C17 0.4(3)
C16 C17 C22 C1 -1.9(3)
C18 C17 C22 C1 178.39(19)
C16 C17 C22 C21 178.07(19)
C18 C17 C22 C21 -1.7(3)
C22 C1 C23 C24 -12(79)
C2 C1 C23 C24 168(100)
C1 C23 C24 Si1 104(100)
C28 Si1 C24 C23 169(2)
C25 Si1 C24 C23 -73(2)
C31 Si1 C24 C23 46(2)
C24 Si1 C25 C26 57.7(2)
C28 Si1 C25 C26 175.35(19)
C31 Si1 C25 C26 -57.3(2)
C24 Si1 C25 C27 -173.9(2)
C28 Si1 C25 C27 -56.2(2)
C31 Si1 C25 C27 71.2(2)
C24 Si1 C28 C29 65.42(18)
C25 Si1 C28 C29 -50.09(19)
C31 Si1 C28 C29 -176.37(16)
C24 Si1 C28 C30 -59.22(19)
C25 Si1 C28 C30 -174.73(16)
C31 Si1 C28 C30 59.00(19)
C24 Si1 C31 C33 161.47(19)
C28 Si1 C31 C33 41.5(2)
C25 Si1 C31 C33 -83.8(2)
C24 Si1 C31 C32 33.8(2)
C28 Si1 C31 C32 -86.2(2)
C25 Si1 C31 C32 148.54(19)
C17 C16 C34 C35 -9(4)
C15 C16 C34 C35 170(3)
C16 C34 C35 Si2 -38(5)
C39' Si2 C35 C34 -12(2)
C42 Si2 C35 C34 -138(2)
C36 Si2 C35 C34 91(2)
C39 Si2 C35 C34 -25(2)
C36' Si2 C35 C34 109(2)
C35 Si2 C36 C37 68.8(6)
C39' Si2 C36 C37 -177.8(8)
C42 Si2 C36 C37 -56.7(6)
C39 Si2 C36 C37 -178.9(6)
C36' Si2 C36 C37 1.7(15)
C35 Si2 C36 C38 -165.6(4)
C39' Si2 C36 C38 -52.2(7)
C42 Si2 C36 C38 69.0(5)
C39 Si2 C36 C38 -53.3(7)
C36' Si2 C36 C38 127(2)
C35 Si2 C36' C38' -168.4(8)
C39' Si2 C36' C38' -49.8(12)
C42 Si2 C36' C38' 78.4(10)
C36 Si2 C36' C38' -50.3(17)
C39 Si2 C36' C38' -51.0(12)
C35 Si2 C36' C37' 63.8(10)
C39' Si2 C36' C37' -177.6(11)
C42 Si2 C36' C37' -49.5(11)
C36 Si2 C36' C37' -178(3)
C39 Si2 C36' C37' -178.9(10)
C35 Si2 C39 C40 63.9(8)
C39' Si2 C39 C40 -58(4)
C42 Si2 C39 C40 177.7(7)
C36 Si2 C39 C40 -53.1(8)
C36' Si2 C39 C40 -52.8(11)
C35 Si2 C39 C41 -63.4(10)
C39' Si2 C39 C41 175(5)
C42 Si2 C39 C41 50.5(10)
C36 Si2 C39 C41 179.7(9)
C36' Si2 C39 C41 180.0(9)
C35 Si2 C39' C41' -62.2(12)
C42 Si2 C39' C41' 60.0(13)
C36 Si2 C39' C41' -175.6(11)
C39 Si2 C39' C41' 0(3)
C36' Si2 C39' C41' -175.8(10)
C35 Si2 C39' C40' 60.8(11)
C42 Si2 C39' C40' -177.0(9)
C36 Si2 C39' C40' -52.6(10)
C39 Si2 C39' C40' 123(4)
C36' Si2 C39' C40' -52.8(12)
C35 Si2 C42 C43 -45.7(2)
C39' Si2 C42 C43 -169.0(9)
C36 Si2 C42 C43 80.7(4)
C39 Si2 C42 C43 -156.2(5)
C36' Si2 C42 C43 63.1(7)
C35 Si2 C42 C44 -175.04(17)
C39' Si2 C42 C44 61.6(9)
C36 Si2 C42 C44 -48.6(4)
C39 Si2 C42 C44 74.5(5)
C36' Si2 C42 C44 -66.2(7)
